data_7041478
loop_
_publ_author_name
'Tomaschautzky, Janek'
'Neumann, Beate'
'Stammler, Hans-Georg'
'Mitzel, Norbert W.'

_publ_section_title
;
 Poly-Lewis-acids based on bowl-shaped tribenzotriquinacene.
;
_journal_issue 4
_journal_name_full 'Dalton transactions (Cambridge, England : 2003)'
_journal_page_first 1112
_journal_page_last 1123
_journal_paper_doi 10.1039/c6dt04350j
_journal_volume 46
_journal_year 2017
_chemical_formula_moiety 'C46 H28'
_chemical_formula_sum 'C46 H28'
_chemical_formula_weight 580.68
_space_group_crystal_system monoclinic
_space_group_IT_number 14
_space_group_name_Hall '-P 2yn'
_space_group_name_H-M_alt 'P 1 21/n 1'
_symmetry_space_group_name_Hall '-P 2yn'
_symmetry_space_group_name_H-M 'P 1 21/n 1'
_atom_sites_solution_hydrogens geom
_atom_sites_solution_primary direct
_audit_creation_date 2015-04-15
_audit_creation_method
;
Olex2 1.2
(compiled 2015.01.26 svn.r3150 for OlexSys, GUI svn.r4998)
;
_audit_update_record
;
2016-11-02 deposited with the CCDC.
2016-12-15 downloaded from the CCDC.
;
_cell_angle_alpha 90
_cell_angle_beta 107.901(5)
_cell_angle_gamma 90
_cell_formula_units_Z 8
_cell_length_a 23.7889(10)
_cell_length_b 10.4654(4)
_cell_length_c 27.3953(16)
_cell_measurement_reflns_used 5367
_cell_measurement_temperature 100.01(10)
_cell_measurement_theta_max 74.0450
_cell_measurement_theta_min 3.3450
_cell_volume 6490.2(6)
_computing_cell_refinement
;
CrysAlisPro, Agilent Technologies,
Version 1.171.37.35 (release 13-08-2014 CrysAlis171 .NET)
(compiled Aug 13 2014,18:06:01)
;
_computing_data_collection
;
CrysAlisPro, Agilent Technologies,
Version 1.171.37.35 (release 13-08-2014 CrysAlis171 .NET)
(compiled Aug 13 2014,18:06:01)
;
_computing_data_reduction
;
CrysAlisPro, Agilent Technologies,
Version 1.171.37.35 (release 13-08-2014 CrysAlis171 .NET)
(compiled Aug 13 2014,18:06:01)
;
_computing_molecular_graphics
;
O. V. Dolomanov, L. J. Bourhis, R. J. Gildea, J. A. K. Howard and H. Puschmann,
OLEX2: a complete structure solution, refinement and analysis program.
J. Appl. Cryst. (2009). 42, 339-341.
;
_computing_publication_material
;
O. V. Dolomanov, L. J. Bourhis, R. J. Gildea, J. A. K. Howard and H. Puschmann,
OLEX2: a complete structure solution, refinement and analysis program.
J. Appl. Cryst. (2009). 42, 339-341.
;
_computing_structure_refinement
;
SHELXL, G.M. Sheldrick, Acta Cryst.
(2008). A64, 112-122
;
_computing_structure_solution
;
SHELXS, G.M. Sheldrick, Acta Cryst.
(2008). A64, 112-122
;
_diffrn_ambient_environment N~2~
_diffrn_ambient_temperature 100.01(10)
_diffrn_detector 'CCD plate'
_diffrn_detector_area_resol_mean 5.3114
_diffrn_detector_type Atlas
_diffrn_measured_fraction_theta_full 0.9993
_diffrn_measured_fraction_theta_max 0.9672
_diffrn_measurement_details
;
#__ type_ start__ end____ width___ exp.time_
  1 omega  -49.00   -4.00   1.0000   15.0000
omega____ theta____ kappa____ phi______ frames
    -      -38.5000   38.0000   90.0000 45

#__ type_ start__ end____ width___ exp.time_
  2 omega -114.00  -14.00   1.0000   15.0000
omega____ theta____ kappa____ phi______ frames
    -      -38.5000  -19.0000   90.0000 100

#__ type_ start__ end____ width___ exp.time_
  3 omega   -7.00   33.00   1.0000   15.0000
omega____ theta____ kappa____ phi______ frames
    -      -38.5000   38.0000  -90.0000 40

#__ type_ start__ end____ width___ exp.time_
  4 omega   57.00  111.00   1.0000   15.0000
omega____ theta____ kappa____ phi______ frames
    -       43.1988  178.0000   60.0000 54

#__ type_ start__ end____ width___ exp.time_
  5 omega   43.00   83.00   1.0000   60.0000
omega____ theta____ kappa____ phi______ frames
    -      109.0343  -30.0000  -30.0000 40

#__ type_ start__ end____ width___ exp.time_
  6 omega   41.00   82.00   1.0000   60.0000
omega____ theta____ kappa____ phi______ frames
    -      109.0343  -45.0000  120.0000 41

#__ type_ start__ end____ width___ exp.time_
  7 omega   65.00   94.00   1.0000   60.0000
omega____ theta____ kappa____ phi______ frames
    -      109.0343  -45.0000   60.0000 29

#__ type_ start__ end____ width___ exp.time_
  8 omega   87.00  173.00   1.0000   60.0000
omega____ theta____ kappa____ phi______ frames
    -      109.0343   45.0000  -30.0000 86

#__ type_ start__ end____ width___ exp.time_
  9 omega   38.00   74.00   1.0000   60.0000
omega____ theta____ kappa____ phi______ frames
    -      109.0343  -30.0000  150.0000 36

#__ type_ start__ end____ width___ exp.time_
 10 omega   63.00  133.00   1.0000   60.0000
omega____ theta____ kappa____ phi______ frames
    -      109.0343  -77.0000  -90.0000 70

#__ type_ start__ end____ width___ exp.time_
 11 omega   94.00  176.00   1.0000   60.0000
omega____ theta____ kappa____ phi______ frames
    -      109.0343  125.0000    0.0000 82

#__ type_ start__ end____ width___ exp.time_
 12 omega   40.00  113.00   1.0000   60.0000
omega____ theta____ kappa____ phi______ frames
    -      109.0343 -125.0000  120.0000 73
;
_diffrn_measurement_device 'four-circle diffractometer'
_diffrn_measurement_device_type 'SuperNova, Dual, Cu at zero, Atlas'
_diffrn_measurement_method '\w scans'
_diffrn_orient_matrix_UB_11 -0.0436630000
_diffrn_orient_matrix_UB_12 -0.1127231000
_diffrn_orient_matrix_UB_13 -0.0143006000
_diffrn_orient_matrix_UB_21 -0.0450740000
_diffrn_orient_matrix_UB_22 0.0768781000
_diffrn_orient_matrix_UB_23 0.0182109000
_diffrn_orient_matrix_UB_31 -0.0263547000
_diffrn_orient_matrix_UB_32 0.0553874000
_diffrn_orient_matrix_UB_33 -0.0543382000
_diffrn_radiation_monochromator mirror
_diffrn_radiation_probe x-ray
_diffrn_radiation_type 'Cu K\a'
_diffrn_radiation_wavelength 1.54184
_diffrn_reflns_av_R_equivalents 0.0422
_diffrn_reflns_av_unetI/netI 0.0574
_diffrn_reflns_Laue_measured_fraction_full 1.000
_diffrn_reflns_Laue_measured_fraction_max 1.000
_diffrn_reflns_limit_h_max 29
_diffrn_reflns_limit_h_min -29
_diffrn_reflns_limit_k_max 13
_diffrn_reflns_limit_k_min -8
_diffrn_reflns_limit_l_max 31
_diffrn_reflns_limit_l_min -33
_diffrn_reflns_number 28358
_diffrn_reflns_point_group_measured_fraction_full 1.000
_diffrn_reflns_point_group_measured_fraction_max 1.000
_diffrn_reflns_theta_full 66.598
_diffrn_reflns_theta_max 75.46
_diffrn_reflns_theta_min 2.95
_diffrn_source 'sealed X-ray tube'
_diffrn_source_type 'SuperNova (Cu) X-ray Source'
_exptl_absorpt_coefficient_mu 0.512
_exptl_absorpt_correction_T_max 0.999
_exptl_absorpt_correction_T_min 0.991
_exptl_absorpt_correction_type gaussian
_exptl_absorpt_process_details
;
CrysAlisPro, Agilent Technologies,
Version 1.171.37.35 (release 13-08-2014 CrysAlis171 .NET)
(compiled Aug 13 2014,18:06:01)
Numerical absorption correction based on gaussian integration over
            a multifaceted crystal model
Empirical absorption correction using spherical harmonics,
 implemented in SCALE3 ABSPACK scaling algorithm.
;
_exptl_crystal_colour 'clear colourless'
_exptl_crystal_colour_lustre clear
_exptl_crystal_colour_primary colourless
_exptl_crystal_density_diffrn 1.189
_exptl_crystal_description plate
_exptl_crystal_F_000 2432
_exptl_crystal_size_max 0.185
_exptl_crystal_size_mid 0.099
_exptl_crystal_size_min 0.0211
_refine_diff_density_max 0.994
_refine_diff_density_min -0.254
_refine_diff_density_rms 0.051
_refine_ls_extinction_method none
_refine_ls_goodness_of_fit_ref 1.057
_refine_ls_hydrogen_treatment constr
_refine_ls_matrix_type full
_refine_ls_number_parameters 829
_refine_ls_number_reflns 11464
_refine_ls_number_restraints 15
_refine_ls_restrained_S_all 1.063
_refine_ls_R_factor_all 0.1025
_refine_ls_R_factor_gt 0.0711
_refine_ls_shift/su_max 0.000
_refine_ls_shift/su_mean 0.000
_refine_ls_structure_factor_coef Fsqd
_refine_ls_weighting_details 'w=1/[\s^2^(Fo^2^)+(0.1235P)^2^+0.2845P] where P=(Fo^2^+2Fc^2^)/3'
_refine_ls_weighting_scheme calc
_refine_ls_wR_factor_gt 0.1974
_refine_ls_wR_factor_ref 0.2171
_reflns_Friedel_coverage 0.000
_reflns_number_gt 7493
_reflns_number_total 11464
_reflns_threshold_expression 'I > 2\s(I)'
_cod_data_source_file c6dt04350j2.cif
_cod_data_source_block compound18
_cod_depositor_comments 'Adding full bibliography for 7041472--7041483.cif.'
_cod_database_code 7041478
_chemical_oxdiff_formula 'C48 H48'
_reflns_odcompleteness_completeness 99.93
_reflns_odcompleteness_iscentric 1
_reflns_odcompleteness_theta 66.97
_olex2_computing_structure_refinement_long 'ShelXL (Sheldrick, 2008)'
_olex2_computing_structure_solution_long 'ShelXS (Sheldrick, 2008)'
_olex2_date_sample_data_collection 1428583816.21
_olex2_exptl_crystal_mounting_method mounted
_olex2_refinement_description
;
1. Fixed Uiso
 At 1.2 times of:
  All C(H) groups
2. Restrained distances
 C84-C83 \\sim C76-C75 \\sim C92-C91 \\sim C38-C37 \\sim C46-C45 \\sim C30-C29
 with sigma of 0.02
3.a Ternary CH refined with riding coordinates:
 C1(H1), C47(H47)
3.b Aromatic/amide H refined with riding coordinates:
 C4(H4), C5(H5), C6(H6), C7(H7), C11(H11), C12(H12), C13(H13), C14(H14),
 C18(H18), C19(H19), C20(H20), C21(H21), C24(H24), C25(H25), C27(H27), C28(H28),
  C32(H32), C33(H33), C35(H35), C36(H36), C40(H40), C41(H41), C43(H43),
 C44(H44), C50(H50), C51(H51), C52(H52), C53(H53), C57(H57), C58(H58), C59(H59),
  C60(H60), C64(H64), C65(H65), C66(H66), C67(H67), C70(H70), C71(H71),
 C73(H73), C74(H74), C78(H78), C79(H79), C81(H81), C82(H82), C86(H86), C87(H87),
  C89(H89), C90(H90)
3.c :
 C30(H30), C38(H38), C46(H46), C76(H76), C84(H84), C92(H92)
;
_olex2_submission_special_instructions 'No special instructions were received'
_shelx_shelxl_version_number 2014/7
_shelx_space_group_comment
;
The symmetry employed for this shelxl refinement is uniquely defined
by the following loop, which should always be used as a source of
symmetry information in preference to the above space-group names.
They are only intended as comments.
;

loop_
_space_group_symop_operation_xyz
'x, y, z'
'-x+1/2, y+1/2, -z+1/2'
'-x, -y, -z'
'x-1/2, -y-1/2, z-1/2'

loop_
_atom_site_label
_atom_site_type_symbol
_atom_site_fract_x
_atom_site_fract_y
_atom_site_fract_z
_atom_site_U_iso_or_equiv
_atom_site_adp_type
_atom_site_occupancy
_atom_site_site_symmetry_order
_atom_site_calc_flag
_atom_site_refinement_flags_posn
C1 C 0.38960(12) -0.0031(3) 0.84829(11) 0.0406(6) Uani 1 1 d .
H1 H 0.3523 -0.0224 0.8217 0.049 Uiso 1 1 calc R
C2 C 0.43328(12) 0.0695(3) 0.82461(12) 0.0434(7) Uani 1 1 d .
C3 C 0.48860(13) -0.0142(3) 0.83993(12) 0.0470(7) Uani 1 1 d .
C4 C 0.54261(14) 0.0113(3) 0.83168(14) 0.0556(8) Uani 1 1 d .
H4 H 0.5470 0.0825 0.8129 0.067 Uiso 1 1 calc R
C5 C 0.58949(14) -0.0710(3) 0.85192(17) 0.0655(10) Uani 1 1 d .
H5 H 0.6256 -0.0546 0.8467 0.079 Uiso 1 1 calc R
C6 C 0.58329(15) -0.1793(3) 0.88041(18) 0.0697(11) Uani 1 1 d .
H6 H 0.6153 -0.2330 0.8946 0.084 Uiso 1 1 calc R
C7 C 0.52886(14) -0.2050(3) 0.88699(16) 0.0617(9) Uani 1 1 d .
H7 H 0.5239 -0.2775 0.9049 0.074 Uiso 1 1 calc R
C8 C 0.48147(13) -0.1219(3) 0.86678(13) 0.0482(7) Uani 1 1 d .
C9 C 0.42082(12) -0.1301(3) 0.87422(12) 0.0431(7) Uani 1 1 d .
C10 C 0.42514(12) -0.1131(3) 0.92976(12) 0.0435(7) Uani 1 1 d .
C11 C 0.44755(14) -0.2004(3) 0.96990(13) 0.0530(8) Uani 1 1 d .
H11 H 0.4617 -0.2797 0.9637 0.064 Uiso 1 1 calc R
C12 C 0.44823(13) -0.1667(3) 1.01874(13) 0.0548(9) Uani 1 1 d .
H12 H 0.4628 -0.2243 1.0455 0.066 Uiso 1 1 calc R
C13 C 0.42799(13) -0.0502(3) 1.02860(13) 0.0546(8) Uani 1 1 d .
H13 H 0.4289 -0.0293 1.0618 0.065 Uiso 1 1 calc R
C14 C 0.40607(13) 0.0367(3) 0.98914(12) 0.0480(7) Uani 1 1 d .
H14 H 0.3926 0.1163 0.9958 0.058 Uiso 1 1 calc R
C15 C 0.40436(12) 0.0043(3) 0.93948(11) 0.0420(6) Uani 1 1 d .
C16 C 0.37860(12) 0.0827(3) 0.89115(11) 0.0408(6) Uani 1 1 d .
C17 C 0.41424(12) 0.2028(3) 0.88954(11) 0.0421(6) Uani 1 1 d .
C18 C 0.41942(14) 0.3124(3) 0.91962(13) 0.0500(7) Uani 1 1 d .
H18 H 0.3997 0.3178 0.9440 0.060 Uiso 1 1 calc R
C19 C 0.45420(15) 0.4132(3) 0.91294(15) 0.0580(9) Uani 1 1 d .
H19 H 0.4579 0.4862 0.9331 0.070 Uiso 1 1 calc R
C20 C 0.48347(14) 0.4057(3) 0.87633(13) 0.0526(8) Uani 1 1 d .
H20 H 0.5060 0.4743 0.8714 0.063 Uiso 1 1 calc R
C21 C 0.47912(13) 0.2962(3) 0.84709(13) 0.0491(7) Uani 1 1 d .
H21 H 0.4994 0.2902 0.8231 0.059 Uiso 1 1 calc R
C22 C 0.44421(12) 0.1952(3) 0.85387(11) 0.0410(6) Uani 1 1 d .
C23 C 0.40722(13) 0.0906(3) 0.76667(12) 0.0459(7) Uani 1 1 d .
C24 C 0.41821(15) 0.0098(3) 0.73052(13) 0.0551(8) Uani 1 1 d .
H24 H 0.4439 -0.0587 0.7415 0.066 Uiso 1 1 calc R
C25 C 0.39162(16) 0.0289(4) 0.67836(14) 0.0599(9) Uani 1 1 d .
H25 H 0.3991 -0.0273 0.6548 0.072 Uiso 1 1 calc R
C26 C 0.35397(15) 0.1315(4) 0.66139(13) 0.0574(8) Uani 1 1 d .
C27 C 0.34236(16) 0.2125(4) 0.69694(13) 0.0604(9) Uani 1 1 d .
H27 H 0.3169 0.2813 0.6859 0.072 Uiso 1 1 calc R
C28 C 0.36822(14) 0.1922(3) 0.74865(13) 0.0541(8) Uani 1 1 d .
H28 H 0.3596 0.2471 0.7720 0.065 Uiso 1 1 calc R
C29 C 0.32630(18) 0.1562(4) 0.60488(18) 0.0688(10) Uani 1 1 d D
C30 C 0.3054(3) 0.1786(5) 0.5662(2) 0.0925(15) Uani 1 1 d D
H30 H 0.2868 0.1985 0.5319 0.111 Uiso 1 1 calc R
C31 C 0.38629(12) -0.2487(3) 0.84916(12) 0.0422(7) Uani 1 1 d .
C32 C 0.34536(12) -0.3078(3) 0.86895(12) 0.0440(7) Uani 1 1 d .
H32 H 0.3421 -0.2812 0.9004 0.053 Uiso 1 1 calc R
C33 C 0.30955(12) -0.4054(3) 0.84244(12) 0.0450(7) Uani 1 1 d .
H33 H 0.2822 -0.4430 0.8560 0.054 Uiso 1 1 calc R
C34 C 0.31425(12) -0.4479(3) 0.79563(12) 0.0436(7) Uani 1 1 d .
C35 C 0.35633(14) -0.3928(3) 0.77624(13) 0.0501(7) Uani 1 1 d .
H35 H 0.3608 -0.4221 0.7456 0.060 Uiso 1 1 calc R
C36 C 0.39160(13) -0.2937(3) 0.80293(13) 0.0500(7) Uani 1 1 d .
H36 H 0.4193 -0.2567 0.7896 0.060 Uiso 1 1 calc R
C37 C 0.27305(15) -0.5478(3) 0.76592(12) 0.0466(7) Uani 1 1 d D
C38 C 0.24518(15) -0.6224(4) 0.74515(14) 0.0592(9) Uani 1 1 d D
H38 H 0.2209 -0.6874 0.7271 0.071 Uiso 1 1 calc R
C39 C 0.31260(12) 0.1082(3) 0.88315(11) 0.0413(6) Uani 1 1 d .
C40 C 0.27823(13) 0.0160(3) 0.89727(13) 0.0503(7) Uani 1 1 d .
H40 H 0.2956 -0.0602 0.9118 0.060 Uiso 1 1 calc R
C41 C 0.21911(14) 0.0359(3) 0.89014(13) 0.0537(8) Uani 1 1 d .
H41 H 0.1967 -0.0278 0.8989 0.064 Uiso 1 1 calc R
C42 C 0.19261(13) 0.1511(3) 0.86979(12) 0.0504(7) Uani 1 1 d .
C43 C 0.22645(14) 0.2422(3) 0.85511(14) 0.0563(8) Uani 1 1 d .
H43 H 0.2092 0.3187 0.8407 0.068 Uiso 1 1 calc R
C44 C 0.28553(14) 0.2206(3) 0.86169(13) 0.0509(7) Uani 1 1 d .
H44 H 0.3075 0.2827 0.8515 0.061 Uiso 1 1 calc R
C45 C 0.1264(2) 0.1731(4) 0.86211(16) 0.0613(9) Uani 1 1 d D
C46 C 0.0849(3) 0.1882(5) 0.8570(2) 0.1044(19) Uani 1 1 d D
H46 H 0.0449 0.2027 0.8521 0.125 Uiso 1 1 calc R
C47 C 0.27895(13) 0.1014(3) 0.39324(12) 0.0442(7) Uani 1 1 d .
H47 H 0.2735 0.0836 0.3570 0.053 Uiso 1 1 calc R
C48 C 0.33477(13) 0.1893(3) 0.41658(12) 0.0447(7) Uani 1 1 d .
C49 C 0.30934(14) 0.3053(3) 0.43579(12) 0.0471(7) Uani 1 1 d .
C50 C 0.33957(17) 0.4121(3) 0.46123(14) 0.0597(9) Uani 1 1 d .
H50 H 0.3801 0.4190 0.4674 0.072 Uiso 1 1 calc R
C51 C 0.30920(18) 0.5078(4) 0.47729(16) 0.0674(10) Uani 1 1 d .
H51 H 0.3295 0.5786 0.4945 0.081 Uiso 1 1 calc R
C52 C 0.24831(17) 0.4987(3) 0.46771(15) 0.0626(9) Uani 1 1 d .
H52 H 0.2279 0.5638 0.4781 0.075 Uiso 1 1 calc R
C53 C 0.21826(15) 0.3925(3) 0.44274(12) 0.0524(8) Uani 1 1 d .
H53 H 0.1777 0.3855 0.4367 0.063 Uiso 1 1 calc R
C54 C 0.24887(13) 0.2965(3) 0.42678(11) 0.0446(7) Uani 1 1 d .
C55 C 0.22329(13) 0.1728(3) 0.39995(12) 0.0458(7) Uani 1 1 d .
C56 C 0.20365(15) 0.0852(3) 0.43605(13) 0.0519(7) Uani 1 1 d .
C57 C 0.15679(17) 0.1047(4) 0.45589(16) 0.0640(9) Uani 1 1 d .
H57 H 0.1319 0.1747 0.4455 0.077 Uiso 1 1 calc R
C58 C 0.1478(2) 0.0186(4) 0.49108(18) 0.0771(12) Uani 1 1 d .
H58 H 0.1166 0.0306 0.5044 0.093 Uiso 1 1 calc R
C59 C 0.1857(2) -0.0872(4) 0.50688(18) 0.0804(12) Uani 1 1 d .
H59 H 0.1801 -0.1433 0.5313 0.097 Uiso 1 1 calc R
C60 C 0.23082(18) -0.1076(4) 0.48624(16) 0.0657(10) Uani 1 1 d .
H60 H 0.2551 -0.1787 0.4959 0.079 Uiso 1 1 calc R
C61 C 0.23978(15) -0.0210(3) 0.45087(13) 0.0514(7) Uani 1 1 d .
C62 C 0.28828(14) -0.0262(3) 0.42515(13) 0.0487(7) Uani 1 1 d .
C63 C 0.34892(14) -0.0089(3) 0.46509(12) 0.0483(7) Uani 1 1 d .
C64 C 0.37885(16) -0.0930(3) 0.50355(13) 0.0580(8) Uani 1 1 d .
H64 H 0.3627 -0.1725 0.5065 0.070 Uiso 1 1 calc R
C65 C 0.43256(17) -0.0579(4) 0.53723(14) 0.0648(10) Uani 1 1 d .
H65 H 0.4525 -0.1141 0.5631 0.078 Uiso 1 1 calc R
C66 C 0.45730(17) 0.0600(4) 0.53317(14) 0.0657(10) Uani 1 1 d .
H66 H 0.4935 0.0827 0.5563 0.079 Uiso 1 1 calc R
C67 C 0.42789(15) 0.1442(4) 0.49452(13) 0.0576(8) Uani 1 1 d .
H67 H 0.4444 0.2232 0.4914 0.069 Uiso 1 1 calc R
C68 C 0.37348(14) 0.1088(3) 0.46052(12) 0.0476(7) Uani 1 1 d .
C69 C 0.36596(12) 0.2198(3) 0.37690(12) 0.0444(7) Uani 1 1 d .
C70 C 0.40132(14) 0.1283(3) 0.36424(13) 0.0520(7) Uani 1 1 d .
H70 H 0.4075 0.0507 0.3816 0.062 Uiso 1 1 calc R
C71 C 0.42753(15) 0.1498(3) 0.32644(14) 0.0557(8) Uani 1 1 d .
H71 H 0.4509 0.0869 0.3184 0.067 Uiso 1 1 calc R
C72 C 0.41878(14) 0.2660(3) 0.30045(12) 0.0514(8) Uani 1 1 d .
C73 C 0.38352(15) 0.3572(4) 0.31242(15) 0.0594(9) Uani 1 1 d .
H73 H 0.3771 0.4345 0.2948 0.071 Uiso 1 1 calc R
C74 C 0.35766(15) 0.3349(3) 0.35024(14) 0.0575(8) Uani 1 1 d .
H74 H 0.3342 0.3980 0.3581 0.069 Uiso 1 1 calc R
C75 C 0.44817(19) 0.2917(4) 0.25907(19) 0.0629(10) Uani 1 1 d D
C76 C 0.4676(2) 0.3115(6) 0.2338(2) 0.0938(17) Uani 1 1 d D
H76 H 0.4864 0.3305 0.2095 0.113 Uiso 1 1 calc R
C77 C 0.17627(13) 0.1961(3) 0.34845(12) 0.0472(7) Uani 1 1 d .
C78 C 0.18106(14) 0.3004(3) 0.31797(12) 0.0502(7) Uani 1 1 d .
H78 H 0.2127 0.3563 0.3301 0.060 Uiso 1 1 calc R
C79 C 0.14023(15) 0.3234(4) 0.27027(14) 0.0576(8) Uani 1 1 d .
H79 H 0.1449 0.3934 0.2510 0.069 Uiso 1 1 calc R
C80 C 0.09228(15) 0.2417(4) 0.25135(13) 0.0553(8) Uani 1 1 d .
C81 C 0.08740(14) 0.1366(4) 0.28052(14) 0.0595(9) Uani 1 1 d .
H81 H 0.0562 0.0798 0.2679 0.071 Uiso 1 1 calc R
C82 C 0.12847(14) 0.1144(3) 0.32862(14) 0.0524(8) Uani 1 1 d .
H82 H 0.1238 0.0439 0.3477 0.063 Uiso 1 1 calc R
C83 C 0.04491(16) 0.2688(4) 0.20080(16) 0.0607(9) Uani 1 1 d D
C84 C 0.0118(2) 0.2892(5) 0.1661(2) 0.0934(14) Uani 1 1 d D
H84 H -0.0174 0.3072 0.1354 0.112 Uiso 1 1 calc R
C85 C 0.28250(13) -0.1416(3) 0.39051(12) 0.0460(7) Uani 1 1 d .
C86 C 0.22596(14) -0.1837(3) 0.36133(14) 0.0549(8) Uani 1 1 d .
H86 H 0.1928 -0.1478 0.3672 0.066 Uiso 1 1 calc R
C87 C 0.21852(14) -0.2765(3) 0.32443(14) 0.0554(8) Uani 1 1 d .
H87 H 0.1806 -0.3014 0.3054 0.066 Uiso 1 1 calc R
C88 C 0.26721(14) -0.3338(3) 0.31516(12) 0.0476(7) Uani 1 1 d .
C89 C 0.32347(14) -0.2956(3) 0.34478(13) 0.0487(7) Uani 1 1 d .
H89 H 0.3565 -0.3338 0.3396 0.058 Uiso 1 1 calc R
C90 C 0.33090(14) -0.2015(3) 0.38172(13) 0.0494(7) Uani 1 1 d .
H90 H 0.3689 -0.1777 0.4011 0.059 Uiso 1 1 calc R
C91 C 0.25869(14) -0.4300(3) 0.27307(16) 0.0527(8) Uani 1 1 d D
C92 C 0.25248(17) -0.4999(4) 0.24500(15) 0.0624(9) Uani 1 1 d D
H92 H 0.2469 -0.5624 0.2199 0.075 Uiso 1 1 calc R

loop_
_atom_site_aniso_label
_atom_site_aniso_U_11
_atom_site_aniso_U_22
_atom_site_aniso_U_33
_atom_site_aniso_U_23
_atom_site_aniso_U_13
_atom_site_aniso_U_12
C1 0.0365(13) 0.0342(14) 0.0477(16) 0.0008(12) 0.0077(11) -0.0002(11)
C2 0.0382(13) 0.0364(15) 0.0532(17) 0.0017(13) 0.0105(12) 0.0003(12)
C3 0.0425(15) 0.0406(16) 0.0572(18) -0.0039(14) 0.0144(13) 0.0004(12)
C4 0.0468(16) 0.0456(17) 0.076(2) -0.0039(16) 0.0212(15) -0.0035(14)
C5 0.0418(16) 0.0489(19) 0.108(3) -0.013(2) 0.0268(18) -0.0018(15)
C6 0.0427(16) 0.0454(19) 0.117(3) -0.005(2) 0.0190(18) 0.0050(15)
C7 0.0449(16) 0.0378(17) 0.096(3) 0.0047(17) 0.0126(17) 0.0029(14)
C8 0.0408(14) 0.0364(15) 0.0627(19) -0.0051(14) 0.0090(13) -0.0019(12)
C9 0.0384(13) 0.0318(14) 0.0530(17) 0.0015(12) 0.0049(12) -0.0010(11)
C10 0.0332(13) 0.0346(14) 0.0555(17) 0.0043(13) 0.0033(12) -0.0054(11)
C11 0.0473(16) 0.0380(16) 0.064(2) 0.0090(15) 0.0033(14) -0.0057(13)
C12 0.0446(15) 0.0504(19) 0.055(2) 0.0147(15) -0.0057(13) -0.0156(14)
C13 0.0477(16) 0.062(2) 0.0458(17) 0.0048(15) 0.0016(13) -0.0187(15)
C14 0.0441(15) 0.0475(17) 0.0474(17) -0.0002(14) 0.0070(12) -0.0086(13)
C15 0.0365(13) 0.0393(15) 0.0452(16) 0.0035(12) 0.0052(11) -0.0066(12)
C16 0.0390(13) 0.0340(14) 0.0464(16) 0.0020(12) 0.0087(11) -0.0012(11)
C17 0.0380(13) 0.0332(14) 0.0496(16) 0.0040(12) 0.0053(12) 0.0013(11)
C18 0.0496(16) 0.0421(16) 0.0577(18) -0.0042(14) 0.0154(14) -0.0040(14)
C19 0.0571(18) 0.0366(16) 0.076(2) -0.0043(16) 0.0151(16) -0.0036(14)
C20 0.0492(16) 0.0354(15) 0.068(2) 0.0052(14) 0.0108(15) -0.0044(13)
C21 0.0429(15) 0.0406(16) 0.0624(19) 0.0077(14) 0.0140(13) -0.0010(13)
C22 0.0358(13) 0.0342(14) 0.0487(16) 0.0037(12) 0.0064(11) 0.0012(11)
C23 0.0440(15) 0.0440(16) 0.0523(17) -0.0025(13) 0.0184(13) -0.0025(13)
C24 0.0611(18) 0.0451(17) 0.060(2) -0.0036(15) 0.0207(15) -0.0014(15)
C25 0.069(2) 0.055(2) 0.061(2) -0.0106(17) 0.0277(17) -0.0075(17)
C26 0.0597(19) 0.062(2) 0.0504(18) -0.0033(16) 0.0171(15) -0.0125(17)
C27 0.0579(19) 0.068(2) 0.0536(19) 0.0030(17) 0.0149(15) 0.0109(17)
C28 0.0510(17) 0.0569(19) 0.0532(18) -0.0013(16) 0.0140(14) 0.0075(15)
C29 0.070(2) 0.066(2) 0.072(3) -0.004(2) 0.024(2) -0.0030(19)
C30 0.115(4) 0.098(4) 0.070(3) -0.023(3) 0.036(3) -0.001(3)
C31 0.0396(14) 0.0309(14) 0.0517(17) 0.0000(12) 0.0076(12) 0.0010(11)
C32 0.0410(14) 0.0369(15) 0.0477(16) 0.0033(13) 0.0042(12) 0.0021(12)
C33 0.0384(14) 0.0366(15) 0.0522(17) 0.0048(13) 0.0025(12) -0.0029(12)
C34 0.0419(14) 0.0305(13) 0.0512(17) -0.0003(12) 0.0035(12) 0.0000(12)
C35 0.0502(16) 0.0448(17) 0.0532(18) -0.0038(14) 0.0128(13) 0.0001(14)
C36 0.0475(16) 0.0370(15) 0.065(2) -0.0004(14) 0.0172(14) -0.0047(13)
C37 0.0603(18) 0.0313(14) 0.0494(17) 0.0095(14) 0.0188(15) 0.0141(15)
C38 0.0465(17) 0.057(2) 0.062(2) 0.0173(18) -0.0006(15) 0.0033(16)
C39 0.0414(14) 0.0387(15) 0.0399(14) -0.0032(12) 0.0070(11) -0.0001(12)
C40 0.0421(15) 0.0427(16) 0.064(2) 0.0083(15) 0.0136(13) 0.0022(13)
C41 0.0433(15) 0.0552(19) 0.063(2) 0.0086(16) 0.0173(14) -0.0010(14)
C42 0.0369(14) 0.0587(19) 0.0535(18) 0.0017(15) 0.0107(12) 0.0042(14)
C43 0.0464(16) 0.0474(18) 0.070(2) 0.0129(16) 0.0106(15) 0.0094(14)
C44 0.0484(16) 0.0434(16) 0.0607(19) 0.0072(15) 0.0168(14) 0.0012(13)
C45 0.066(2) 0.048(2) 0.077(2) 0.0155(17) 0.031(2) 0.0119(18)
C46 0.095(4) 0.077(3) 0.118(4) 0.032(3) -0.002(3) -0.021(3)
C47 0.0468(15) 0.0338(14) 0.0540(17) 0.0017(13) 0.0182(13) -0.0006(12)
C48 0.0456(15) 0.0356(15) 0.0507(17) 0.0016(13) 0.0116(12) 0.0014(12)
C49 0.0542(16) 0.0374(15) 0.0476(16) 0.0012(13) 0.0126(13) 0.0017(13)
C50 0.063(2) 0.0470(18) 0.069(2) -0.0067(16) 0.0215(17) -0.0019(16)
C51 0.077(2) 0.0476(19) 0.076(2) -0.0167(18) 0.0210(19) -0.0027(18)
C52 0.072(2) 0.0454(19) 0.071(2) -0.0097(17) 0.0238(18) 0.0105(16)
C53 0.0586(18) 0.0458(17) 0.0533(18) -0.0002(14) 0.0180(14) 0.0128(15)
C54 0.0534(16) 0.0378(15) 0.0442(16) 0.0041(12) 0.0175(13) 0.0060(13)
C55 0.0521(16) 0.0399(16) 0.0500(17) 0.0013(13) 0.0223(13) 0.0043(13)
C56 0.0563(17) 0.0450(17) 0.0603(19) -0.0016(15) 0.0264(15) 0.0006(14)
C57 0.068(2) 0.052(2) 0.084(3) 0.0085(18) 0.0427(19) 0.0092(17)
C58 0.083(3) 0.074(3) 0.096(3) 0.017(2) 0.061(2) 0.013(2)
C59 0.090(3) 0.072(3) 0.096(3) 0.029(2) 0.054(2) 0.007(2)
C60 0.078(2) 0.051(2) 0.081(3) 0.0168(18) 0.043(2) 0.0080(18)
C61 0.0590(18) 0.0395(16) 0.0609(19) 0.0043(14) 0.0261(15) 0.0002(14)
C62 0.0551(16) 0.0364(15) 0.0580(19) 0.0046(14) 0.0223(14) 0.0025(13)
C63 0.0542(16) 0.0430(16) 0.0504(17) 0.0027(14) 0.0202(13) 0.0078(14)
C64 0.067(2) 0.0498(19) 0.058(2) 0.0094(16) 0.0208(16) 0.0112(16)
C65 0.069(2) 0.062(2) 0.058(2) 0.0103(17) 0.0130(17) 0.0177(18)
C66 0.065(2) 0.067(2) 0.058(2) -0.0002(18) 0.0075(17) 0.0079(18)
C67 0.0585(18) 0.0521(19) 0.058(2) -0.0016(16) 0.0112(15) 0.0056(15)
C68 0.0535(16) 0.0427(16) 0.0469(17) -0.0004(13) 0.0157(13) 0.0075(13)
C69 0.0393(14) 0.0368(15) 0.0560(17) -0.0012(13) 0.0130(12) -0.0024(12)
C70 0.0550(17) 0.0403(16) 0.063(2) 0.0064(15) 0.0217(15) 0.0047(14)
C71 0.0564(18) 0.0471(18) 0.070(2) 0.0024(16) 0.0287(16) 0.0066(15)
C72 0.0475(16) 0.058(2) 0.0499(17) 0.0027(15) 0.0170(13) -0.0036(14)
C73 0.0613(19) 0.0507(19) 0.073(2) 0.0161(17) 0.0314(17) 0.0102(16)
C74 0.0617(19) 0.0440(18) 0.074(2) 0.0099(16) 0.0311(17) 0.0115(15)
C75 0.060(2) 0.0447(19) 0.076(3) 0.0098(19) 0.0102(19) 0.0080(17)
C76 0.084(3) 0.093(4) 0.099(4) -0.019(3) 0.019(3) 0.042(3)
C77 0.0445(15) 0.0448(16) 0.0551(18) -0.0053(14) 0.0194(13) 0.0045(13)
C78 0.0481(16) 0.0494(18) 0.0517(18) 0.0008(14) 0.0132(13) 0.0015(14)
C79 0.0551(18) 0.060(2) 0.058(2) -0.0009(16) 0.0184(15) 0.0074(16)
C80 0.0544(18) 0.059(2) 0.0530(19) -0.0061(16) 0.0172(15) 0.0093(15)
C81 0.0444(16) 0.061(2) 0.071(2) -0.0212(18) 0.0152(15) 0.0046(15)
C82 0.0501(16) 0.0425(17) 0.068(2) -0.0028(15) 0.0224(15) 0.0019(14)
C83 0.0532(19) 0.065(2) 0.064(2) -0.0133(18) 0.0197(18) 0.0080(17)
C84 0.093(3) 0.091(4) 0.095(4) -0.004(3) 0.028(3) 0.008(3)
C85 0.0506(16) 0.0328(14) 0.0582(18) 0.0081(13) 0.0217(13) 0.0013(12)
C86 0.0494(16) 0.0419(17) 0.077(2) -0.0030(16) 0.0245(15) 0.0013(14)
C87 0.0476(16) 0.0406(16) 0.077(2) 0.0022(16) 0.0178(15) -0.0023(14)
C88 0.0572(17) 0.0317(14) 0.0553(18) 0.0049(13) 0.0193(14) 0.0013(13)
C89 0.0516(16) 0.0359(15) 0.0609(19) 0.0032(14) 0.0207(14) 0.0072(13)
C90 0.0489(16) 0.0376(16) 0.0607(19) 0.0010(14) 0.0156(14) 0.0003(13)
C91 0.0505(17) 0.0300(15) 0.072(2) 0.0151(17) 0.0113(16) -0.0015(13)
C92 0.070(2) 0.065(2) 0.056(2) 0.019(2) 0.0237(18) 0.0183(19)

loop_
_atom_type_symbol
_atom_type_description
_atom_type_scat_dispersion_real
_atom_type_scat_dispersion_imag
_atom_type_scat_source
C C 0.0181 0.0091 'International Tables Vol C Tables 4.2.6.8 and 6.1.1.4'
H H 0.0000 0.0000 'International Tables Vol C Tables 4.2.6.8 and 6.1.1.4'

loop_
_exptl_crystal_face_index_h
_exptl_crystal_face_index_k
_exptl_crystal_face_index_l
_exptl_crystal_face_perp_dist
_exptl_oxdiff_crystal_face_indexfrac_h
_exptl_oxdiff_crystal_face_indexfrac_k
_exptl_oxdiff_crystal_face_indexfrac_l
_exptl_oxdiff_crystal_face_x
_exptl_oxdiff_crystal_face_y
_exptl_oxdiff_crystal_face_z
-4 0 -15 0.0457 -3.8235 0.2208 -15.0395 0.3571 -0.0846 0.9302
-6 -6 -2 0.0805 -5.9579 -6.0458 -1.9900 0.9701 -0.2325 -0.0697
3 -1 15 0.0394 3.4525 -0.6797 15.1918 -0.2914 0.0688 -0.9541
4 6 -7 0.0571 3.5996 6.1604 -7.2138 -0.7484 0.1800 0.6383
1 0 -1 0.0105 1.0006 -0.0007 -0.9995 -0.0293 -0.0634 0.0279
-1 0 1 0.0105 -1.0006 0.0007 0.9995 0.0293 0.0634 -0.0279

loop_
_geom_angle_atom_site_label_1
_geom_angle_atom_site_label_2
_geom_angle_atom_site_label_3
_geom_angle
C2 C1 H1 110.7
C2 C1 C9 108.2(2)
C9 C1 H1 110.7
C16 C1 H1 110.7
C16 C1 C2 108.4(2)
C16 C1 C9 108.0(2)
C3 C2 C1 103.4(2)
C3 C2 C23 114.0(3)
C22 C2 C1 103.1(2)
C22 C2 C3 111.0(2)
C22 C2 C23 111.7(2)
C23 C2 C1 112.8(2)
C4 C3 C2 127.1(3)
C8 C3 C2 112.1(3)
C8 C3 C4 120.7(3)
C3 C4 H4 120.5
C5 C4 C3 119.0(3)
C5 C4 H4 120.5
C4 C5 H5 119.5
C4 C5 C6 120.9(3)
C6 C5 H5 119.5
C5 C6 H6 120.4
C7 C6 C5 119.2(3)
C7 C6 H6 120.4
C6 C7 H7 120.0
C6 C7 C8 120.0(3)
C8 C7 H7 120.0
C3 C8 C7 120.1(3)
C3 C8 C9 113.2(3)
C7 C8 C9 126.6(3)
C8 C9 C1 103.1(2)
C8 C9 C31 112.7(3)
C10 C9 C1 103.4(2)
C10 C9 C8 110.9(2)
C10 C9 C31 114.2(2)
C31 C9 C1 111.6(2)
C11 C10 C9 127.4(3)
C15 C10 C9 112.5(2)
C15 C10 C11 120.0(3)
C10 C11 H11 120.6
C12 C11 C10 118.8(3)
C12 C11 H11 120.6
C11 C12 H12 119.3
C13 C12 C11 121.3(3)
C13 C12 H12 119.3
C12 C13 H13 119.9
C12 C13 C14 120.1(3)
C14 C13 H13 119.9
C13 C14 H14 120.2
C13 C14 C15 119.6(3)
C15 C14 H14 120.2
C10 C15 C14 120.1(3)
C10 C15 C16 112.7(3)
C14 C15 C16 127.1(3)
C15 C16 C1 103.2(2)
C15 C16 C17 113.1(2)
C15 C16 C39 109.8(2)
C17 C16 C1 103.2(2)
C17 C16 C39 113.9(2)
C39 C16 C1 113.0(2)
C18 C17 C16 127.5(3)
C22 C17 C16 112.8(3)
C22 C17 C18 119.7(3)
C17 C18 H18 120.2
C19 C18 C17 119.7(3)
C19 C18 H18 120.2
C18 C19 H19 119.9
C18 C19 C20 120.3(3)
C20 C19 H19 119.9
C19 C20 H20 120.0
C21 C20 C19 120.0(3)
C21 C20 H20 120.0
C20 C21 H21 120.2
C20 C21 C22 119.6(3)
C22 C21 H21 120.2
C17 C22 C2 112.5(3)
C17 C22 C21 120.7(3)
C21 C22 C2 126.8(3)
C24 C23 C2 123.1(3)
C24 C23 C28 117.5(3)
C28 C23 C2 119.3(3)
C23 C24 H24 119.3
C23 C24 C25 121.4(3)
C25 C24 H24 119.3
C24 C25 H25 120.0
C26 C25 C24 120.1(3)
C26 C25 H25 120.0
C25 C26 C29 120.7(3)
C27 C26 C25 119.2(3)
C27 C26 C29 120.0(3)
C26 C27 H27 119.8
C28 C27 C26 120.5(3)
C28 C27 H27 119.8
C23 C28 H28 119.3
C27 C28 C23 121.3(3)
C27 C28 H28 119.3
C30 C29 C26 176.0(5)
C29 C30 H30 180.0
C32 C31 C9 121.8(3)
C36 C31 C9 119.7(3)
C36 C31 C32 118.2(3)
C31 C32 H32 119.6
C33 C32 C31 120.9(3)
C33 C32 H32 119.6
C32 C33 H33 119.7
C32 C33 C34 120.5(3)
C34 C33 H33 119.7
C33 C34 C35 119.3(3)
C33 C34 C37 120.0(3)
C35 C34 C37 120.7(3)
C34 C35 H35 120.1
C36 C35 C34 119.7(3)
C36 C35 H35 120.1
C31 C36 H36 119.3
C35 C36 C31 121.4(3)
C35 C36 H36 119.3
C38 C37 C34 177.4(3)
C37 C38 H38 180.0
C40 C39 C16 120.0(3)
C44 C39 C16 122.0(3)
C44 C39 C40 118.1(3)
C39 C40 H40 119.4
C41 C40 C39 121.2(3)
C41 C40 H40 119.4
C40 C41 H41 119.9
C40 C41 C42 120.3(3)
C42 C41 H41 119.9
C41 C42 C45 120.1(3)
C43 C42 C41 118.7(3)
C43 C42 C45 121.2(3)
C42 C43 H43 119.7
C44 C43 C42 120.6(3)
C44 C43 H43 119.7
C39 C44 H44 119.4
C43 C44 C39 121.2(3)
C43 C44 H44 119.4
C46 C45 C42 179.1(6)
C45 C46 H46 180.0
C48 C47 H47 110.7
C55 C47 H47 110.7
C55 C47 C48 108.0(2)
C62 C47 H47 110.7
C62 C47 C48 108.1(2)
C62 C47 C55 108.5(2)
C49 C48 C47 103.3(2)
C49 C48 C68 112.1(3)
C49 C48 C69 114.3(3)
C68 C48 C47 103.1(2)
C68 C48 C69 111.7(2)
C69 C48 C47 111.4(2)
C50 C49 C48 127.9(3)
C54 C49 C48 112.8(3)
C54 C49 C50 119.3(3)
C49 C50 H50 120.0
C51 C50 C49 120.0(3)
C51 C50 H50 120.0
C50 C51 H51 119.9
C50 C51 C52 120.3(3)
C52 C51 H51 119.9
C51 C52 H52 120.1
C53 C52 C51 119.9(3)
C53 C52 H52 120.1
C52 C53 H53 120.1
C52 C53 C54 119.7(3)
C54 C53 H53 120.1
C49 C54 C53 120.8(3)
C49 C54 C55 112.5(3)
C53 C54 C55 126.7(3)
C54 C55 C47 103.5(2)
C54 C55 C56 110.8(3)
C54 C55 C77 112.4(2)
C56 C55 C47 103.1(2)
C56 C55 C77 114.3(3)
C77 C55 C47 111.7(2)
C57 C56 C55 127.3(3)
C61 C56 C55 112.7(3)
C61 C56 C57 120.0(3)
C56 C57 H57 120.3
C58 C57 C56 119.3(3)
C58 C57 H57 120.3
C57 C58 H58 119.9
C57 C58 C59 120.3(3)
C59 C58 H58 119.9
C58 C59 H59 119.9
C60 C59 C58 120.2(4)
C60 C59 H59 119.9
C59 C60 H60 120.3
C59 C60 C61 119.4(4)
C61 C60 H60 120.3
C56 C61 C60 120.8(3)
C56 C61 C62 112.4(3)
C60 C61 C62 126.7(3)
C61 C62 C47 103.2(2)
C61 C62 C63 110.2(3)
C63 C62 C47 103.8(2)
C85 C62 C47 111.0(3)
C85 C62 C61 112.4(3)
C85 C62 C63 115.2(3)
C64 C63 C62 128.2(3)
C68 C63 C62 111.8(3)
C68 C63 C64 120.0(3)
C63 C64 H64 120.2
C65 C64 C63 119.5(3)
C65 C64 H64 120.2
C64 C65 H65 119.6
C64 C65 C66 120.9(3)
C66 C65 H65 119.6
C65 C66 H66 120.0
C65 C66 C67 119.9(3)
C67 C66 H66 120.0
C66 C67 H67 120.4
C66 C67 C68 119.2(4)
C68 C67 H67 120.4
C63 C68 C48 113.1(3)
C63 C68 C67 120.5(3)
C67 C68 C48 126.4(3)
C70 C69 C48 119.9(3)
C70 C69 C74 117.8(3)
C74 C69 C48 122.2(3)
C69 C70 H70 119.2
C71 C70 C69 121.5(3)
C71 C70 H70 119.2
C70 C71 H71 120.2
C70 C71 C72 119.6(3)
C72 C71 H71 120.2
C71 C72 C75 120.2(3)
C73 C72 C71 119.4(3)
C73 C72 C75 120.4(3)
C72 C73 H73 119.7
C72 C73 C74 120.5(3)
C74 C73 H73 119.7
C69 C74 H74 119.4
C73 C74 C69 121.1(3)
C73 C74 H74 119.4
C76 C75 C72 177.3(6)
C75 C76 H76 180.0
C78 C77 C55 120.3(3)
C82 C77 C55 122.8(3)
C82 C77 C78 116.9(3)
C77 C78 H78 118.8
C79 C78 C77 122.3(3)
C79 C78 H78 118.8
C78 C79 H79 120.0
C78 C79 C80 120.0(3)
C80 C79 H79 120.0
C79 C80 C83 121.2(3)
C81 C80 C79 118.5(3)
C81 C80 C83 120.3(3)
C80 C81 H81 119.4
C80 C81 C82 121.2(3)
C82 C81 H81 119.4
C77 C82 C81 121.1(3)
C77 C82 H82 119.5
C81 C82 H82 119.5
C84 C83 C80 178.9(5)
C83 C84 H84 180.0
C86 C85 C62 119.5(3)
C90 C85 C62 123.0(3)
C90 C85 C86 117.2(3)
C85 C86 H86 119.2
C87 C86 C85 121.6(3)
C87 C86 H86 119.2
C86 C87 H87 119.6
C86 C87 C88 120.8(3)
C88 C87 H87 119.6
C87 C88 C91 120.4(3)
C89 C88 C87 118.2(3)
C89 C88 C91 121.3(3)
C88 C89 H89 119.5
C90 C89 C88 120.9(3)
C90 C89 H89 119.5
C85 C90 H90 119.4
C89 C90 C85 121.3(3)
C89 C90 H90 119.4
C92 C91 C88 177.4(4)
C91 C92 H92 180.0

loop_
_geom_bond_atom_site_label_1
_geom_bond_atom_site_label_2
_geom_bond_distance
C1 H1 0.9800
C1 C2 1.579(4)
C1 C9 1.581(4)
C1 C16 1.563(4)
C2 C3 1.528(4)
C2 C22 1.521(4)
C2 C23 1.532(4)
C3 C4 1.397(5)
C3 C8 1.384(5)
C4 H4 0.9300
C4 C5 1.383(5)
C5 H5 0.9300
C5 C6 1.410(6)
C6 H6 0.9300
C6 C7 1.387(5)
C7 H7 0.9300
C7 C8 1.396(4)
C8 C9 1.520(4)
C9 C10 1.504(5)
C9 C31 1.530(4)
C10 C11 1.403(4)
C10 C15 1.381(4)
C11 H11 0.9300
C11 C12 1.379(5)
C12 H12 0.9300
C12 C13 1.368(5)
C13 H13 0.9300
C13 C14 1.386(5)
C14 H14 0.9300
C14 C15 1.390(4)
C15 C16 1.518(4)
C16 C17 1.524(4)
C16 C39 1.540(4)
C17 C18 1.395(4)
C17 C22 1.377(4)
C18 H18 0.9300
C18 C19 1.388(5)
C19 H19 0.9300
C19 C20 1.388(5)
C20 H20 0.9300
C20 C21 1.384(5)
C21 H21 0.9300
C21 C22 1.391(4)
C23 C24 1.388(5)
C23 C28 1.397(5)
C24 H24 0.9300
C24 C25 1.388(5)
C25 H25 0.9300
C25 C26 1.384(5)
C26 C27 1.382(5)
C26 C29 1.507(6)
C27 H27 0.9300
C27 C28 1.376(5)
C28 H28 0.9300
C29 C30 1.050(6)
C30 H30 0.9300
C31 C32 1.396(4)
C31 C36 1.393(5)
C32 H32 0.9300
C32 C33 1.385(4)
C33 H33 0.9300
C33 C34 1.394(5)
C34 C35 1.394(5)
C34 C37 1.492(4)
C35 H35 0.9300
C35 C36 1.392(4)
C36 H36 0.9300
C37 C38 1.068(5)
C38 H38 0.9300
C39 C40 1.394(4)
C39 C44 1.382(4)
C40 H40 0.9300
C40 C41 1.375(4)
C41 H41 0.9300
C41 C42 1.395(5)
C42 C43 1.385(5)
C42 C45 1.541(5)
C43 H43 0.9300
C43 C44 1.380(5)
C44 H44 0.9300
C45 C46 0.967(6)
C46 H46 0.9300
C47 H47 0.9800
C47 C48 1.580(4)
C47 C55 1.579(4)
C47 C62 1.574(4)
C48 C49 1.521(4)
C48 C68 1.524(4)
C48 C69 1.526(5)
C49 C50 1.395(5)
C49 C54 1.386(4)
C50 H50 0.9300
C50 C51 1.383(5)
C51 H51 0.9300
C51 C52 1.394(6)
C52 H52 0.9300
C52 C53 1.383(5)
C53 H53 0.9300
C53 C54 1.388(4)
C54 C55 1.520(4)
C55 C56 1.523(5)
C55 C77 1.527(4)
C56 C57 1.397(5)
C56 C61 1.387(5)
C57 H57 0.9300
C57 C58 1.383(5)
C58 H58 0.9300
C58 C59 1.409(6)
C59 H59 0.9300
C59 C60 1.376(6)
C60 H60 0.9300
C60 C61 1.390(5)
C61 C62 1.527(5)
C62 C63 1.530(5)
C62 C85 1.516(5)
C63 C64 1.390(5)
C63 C68 1.386(5)
C64 H64 0.9300
C64 C65 1.376(5)
C65 H65 0.9300
C65 C66 1.386(6)
C66 H66 0.9300
C66 C67 1.390(5)
C67 H67 0.9300
C67 C68 1.392(5)
C69 C70 1.387(4)
C69 C74 1.392(5)
C70 H70 0.9300
C70 C71 1.382(5)
C71 H71 0.9300
C71 C72 1.392(5)
C72 C73 1.375(5)
C72 C75 1.528(6)
C73 H73 0.9300
C73 C74 1.378(5)
C74 H74 0.9300
C75 C76 0.965(6)
C76 H76 0.9300
C77 C78 1.401(5)
C77 C82 1.392(5)
C78 H78 0.9300
C78 C79 1.389(5)
C79 H79 0.9300
C79 C80 1.392(5)
C80 C81 1.385(5)
C80 C83 1.520(5)
C81 H81 0.9300
C81 C82 1.398(5)
C82 H82 0.9300
C83 C84 1.054(6)
C84 H84 0.9300
C85 C86 1.408(5)
C85 C90 1.396(4)
C86 H86 0.9300
C86 C87 1.374(5)
C87 H87 0.9300
C87 C88 1.395(5)
C88 C89 1.394(4)
C88 C91 1.497(5)
C89 H89 0.9300
C89 C90 1.384(5)
C90 H90 0.9300
C91 C92 1.038(5)
C92 H92 0.9300

loop_
_geom_torsion_atom_site_label_1
_geom_torsion_atom_site_label_2
_geom_torsion_atom_site_label_3
_geom_torsion_atom_site_label_4
_geom_torsion
C1 C2 C3 C4 -175.1(3)
C1 C2 C3 C8 1.6(3)
C1 C2 C22 C17 0.4(3)
C1 C2 C22 C21 -178.7(3)
C1 C2 C23 C24 -96.0(3)
C1 C2 C23 C28 80.9(3)
C1 C9 C10 C11 177.6(3)
C1 C9 C10 C15 -3.1(3)
C1 C9 C31 C32 -94.7(3)
C1 C9 C31 C36 79.6(3)
C1 C16 C17 C18 179.1(3)
C1 C16 C17 C22 -1.7(3)
C1 C16 C39 C40 80.1(3)
C1 C16 C39 C44 -99.3(3)
C2 C1 C9 C8 2.7(3)
C2 C1 C9 C10 118.3(2)
C2 C1 C9 C31 -118.5(3)
C2 C1 C16 C15 -116.1(2)
C2 C1 C16 C17 1.9(3)
C2 C1 C16 C39 125.4(2)
C2 C3 C4 C5 174.8(3)
C2 C3 C8 C7 -175.5(3)
C2 C3 C8 C9 0.1(4)
C2 C23 C24 C25 177.0(3)
C2 C23 C28 C27 -178.0(3)
C3 C2 C22 C17 -109.7(3)
C3 C2 C22 C21 71.2(4)
C3 C2 C23 C24 21.5(4)
C3 C2 C23 C28 -161.6(3)
C3 C4 C5 C6 0.1(6)
C3 C8 C9 C1 -1.8(3)
C3 C8 C9 C10 -111.9(3)
C3 C8 C9 C31 118.7(3)
C4 C3 C8 C7 1.5(5)
C4 C3 C8 C9 177.1(3)
C4 C5 C6 C7 1.6(6)
C5 C6 C7 C8 -1.9(6)
C6 C7 C8 C3 0.3(6)
C6 C7 C8 C9 -174.6(3)
C7 C8 C9 C1 173.5(3)
C7 C8 C9 C10 63.4(4)
C7 C8 C9 C31 -66.0(4)
C8 C3 C4 C5 -1.7(5)
C8 C9 C10 C11 -72.5(4)
C8 C9 C10 C15 106.8(3)
C8 C9 C31 C32 149.8(3)
C8 C9 C31 C36 -35.8(4)
C9 C1 C2 C3 -2.7(3)
C9 C1 C2 C22 -118.3(2)
C9 C1 C2 C23 121.0(3)
C9 C1 C16 C15 0.9(3)
C9 C1 C16 C17 118.9(2)
C9 C1 C16 C39 -117.6(3)
C9 C10 C11 C12 179.4(3)
C9 C10 C15 C14 -178.9(2)
C9 C10 C15 C16 3.9(3)
C9 C31 C32 C33 172.2(3)
C9 C31 C36 C35 -173.1(3)
C10 C9 C31 C32 22.1(4)
C10 C9 C31 C36 -163.6(3)
C10 C11 C12 C13 -0.5(4)
C10 C15 C16 C1 -2.9(3)
C10 C15 C16 C17 -113.7(3)
C10 C15 C16 C39 117.9(3)
C11 C10 C15 C14 0.6(4)
C11 C10 C15 C16 -176.6(2)
C11 C12 C13 C14 0.1(5)
C12 C13 C14 C15 0.5(4)
C13 C14 C15 C10 -0.9(4)
C13 C14 C15 C16 175.9(3)
C14 C15 C16 C1 -179.9(3)
C14 C15 C16 C17 69.3(4)
C14 C15 C16 C39 -59.1(4)
C15 C10 C11 C12 0.1(4)
C15 C16 C17 C18 -70.1(4)
C15 C16 C17 C22 109.1(3)
C15 C16 C39 C40 -34.5(4)
C15 C16 C39 C44 146.1(3)
C16 C1 C2 C3 114.2(2)
C16 C1 C2 C22 -1.4(3)
C16 C1 C2 C23 -122.1(3)
C16 C1 C9 C8 -114.4(2)
C16 C1 C9 C10 1.2(3)
C16 C1 C9 C31 124.3(3)
C16 C17 C18 C19 179.8(3)
C16 C17 C22 C2 0.9(3)
C16 C17 C22 C21 -180.0(2)
C16 C39 C40 C41 -179.4(3)
C16 C39 C44 C43 -179.6(3)
C17 C16 C39 C40 -162.5(3)
C17 C16 C39 C44 18.1(4)
C17 C18 C19 C20 0.4(5)
C18 C17 C22 C2 -179.9(3)
C18 C17 C22 C21 -0.7(4)
C18 C19 C20 C21 -1.4(5)
C19 C20 C21 C22 1.4(5)
C20 C21 C22 C2 178.7(3)
C20 C21 C22 C17 -0.3(4)
C22 C2 C3 C4 -65.2(4)
C22 C2 C3 C8 111.6(3)
C22 C2 C23 C24 148.4(3)
C22 C2 C23 C28 -34.8(4)
C22 C17 C18 C19 0.7(4)
C23 C2 C3 C4 62.1(4)
C23 C2 C3 C8 -121.2(3)
C23 C2 C22 C17 121.8(3)
C23 C2 C22 C21 -57.3(4)
C23 C24 C25 C26 1.1(5)
C24 C23 C28 C27 -1.0(5)
C24 C25 C26 C27 -1.4(5)
C24 C25 C26 C29 178.0(3)
C25 C26 C27 C28 0.5(5)
C26 C27 C28 C23 0.7(6)
C28 C23 C24 C25 0.1(5)
C29 C26 C27 C28 -178.9(3)
C31 C9 C10 C11 56.1(4)
C31 C9 C10 C15 -124.5(3)
C31 C32 C33 C34 0.8(4)
C32 C31 C36 C35 1.5(4)
C32 C33 C34 C35 1.3(4)
C32 C33 C34 C37 -176.4(3)
C33 C34 C35 C36 -2.1(4)
C34 C35 C36 C31 0.7(5)
C36 C31 C32 C33 -2.2(4)
C37 C34 C35 C36 175.6(3)
C39 C16 C17 C18 56.2(4)
C39 C16 C17 C22 -124.7(3)
C39 C40 C41 C42 -1.8(5)
C40 C39 C44 C43 1.0(5)
C40 C41 C42 C43 2.6(5)
C40 C41 C42 C45 -179.7(3)
C41 C42 C43 C44 -1.6(5)
C42 C43 C44 C39 -0.2(5)
C44 C39 C40 C41 0.0(5)
C45 C42 C43 C44 -179.3(3)
C47 C48 C49 C50 178.2(3)
C47 C48 C49 C54 -0.3(3)
C47 C48 C68 C63 0.7(3)
C47 C48 C68 C67 -178.5(3)
C47 C48 C69 C70 -76.7(3)
C47 C48 C69 C74 99.5(3)
C47 C55 C56 C57 178.2(4)
C47 C55 C56 C61 1.0(4)
C47 C55 C77 C78 -81.9(3)
C47 C55 C77 C82 95.7(3)
C47 C62 C63 C64 179.5(3)
C47 C62 C63 C68 1.1(3)
C47 C62 C85 C86 -77.7(4)
C47 C62 C85 C90 95.4(3)
C48 C47 C55 C54 -0.4(3)
C48 C47 C55 C56 -115.9(3)
C48 C47 C55 C77 120.8(3)
C48 C47 C62 C61 114.4(3)
C48 C47 C62 C63 -0.7(3)
C48 C47 C62 C85 -125.0(3)
C48 C49 C50 C51 -178.2(3)
C48 C49 C54 C53 178.6(3)
C48 C49 C54 C55 0.0(4)
C48 C69 C70 C71 176.3(3)
C48 C69 C74 C73 -176.1(3)
C49 C48 C68 C63 111.2(3)
C49 C48 C68 C67 -68.0(4)
C49 C48 C69 C70 166.7(3)
C49 C48 C69 C74 -17.1(4)
C49 C50 C51 C52 -0.6(6)
C49 C54 C55 C47 0.2(3)
C49 C54 C55 C56 110.1(3)
C49 C54 C55 C77 -120.5(3)
C50 C49 C54 C53 0.0(5)
C50 C49 C54 C55 -178.5(3)
C50 C51 C52 C53 1.0(6)
C51 C52 C53 C54 -0.8(5)
C52 C53 C54 C49 0.3(5)
C52 C53 C54 C55 178.7(3)
C53 C54 C55 C47 -178.2(3)
C53 C54 C55 C56 -68.3(4)
C53 C54 C55 C77 61.0(4)
C54 C49 C50 C51 0.1(5)
C54 C55 C56 C57 68.0(4)
C54 C55 C56 C61 -109.2(3)
C54 C55 C77 C78 33.9(4)
C54 C55 C77 C82 -148.4(3)
C55 C47 C48 C49 0.4(3)
C55 C47 C48 C68 117.2(3)
C55 C47 C48 C69 -122.8(3)
C55 C47 C62 C61 -2.5(3)
C55 C47 C62 C63 -117.5(3)
C55 C47 C62 C85 118.2(3)
C55 C56 C57 C58 -175.7(4)
C55 C56 C61 C60 176.1(3)
C55 C56 C61 C62 -2.7(4)
C55 C77 C78 C79 178.2(3)
C55 C77 C82 C81 -177.8(3)
C56 C55 C77 C78 161.4(3)
C56 C55 C77 C82 -21.0(4)
C56 C57 C58 C59 0.3(7)
C56 C61 C62 C47 3.2(4)
C56 C61 C62 C63 113.5(3)
C56 C61 C62 C85 -116.5(3)
C57 C56 C61 C60 -1.4(6)
C57 C56 C61 C62 179.8(3)
C57 C58 C59 C60 -1.9(8)
C58 C59 C60 C61 1.9(7)
C59 C60 C61 C56 -0.3(6)
C59 C60 C61 C62 178.3(4)
C60 C61 C62 C47 -175.5(4)
C60 C61 C62 C63 -65.2(5)
C60 C61 C62 C85 64.8(5)
C61 C56 C57 C58 1.3(6)
C61 C62 C63 C64 69.5(4)
C61 C62 C63 C68 -108.8(3)
C61 C62 C85 C86 37.3(4)
C61 C62 C85 C90 -149.6(3)
C62 C47 C48 C49 -116.8(3)
C62 C47 C48 C68 0.1(3)
C62 C47 C48 C69 120.0(3)
C62 C47 C55 C54 116.6(3)
C62 C47 C55 C56 1.0(3)
C62 C47 C55 C77 -122.2(3)
C62 C63 C64 C65 -177.6(3)
C62 C63 C68 C48 -1.2(4)
C62 C63 C68 C67 178.0(3)
C62 C85 C86 C87 171.2(3)
C62 C85 C90 C89 -171.3(3)
C63 C62 C85 C86 164.7(3)
C63 C62 C85 C90 -22.2(4)
C63 C64 C65 C66 -0.3(6)
C64 C63 C68 C48 -179.7(3)
C64 C63 C68 C67 -0.5(5)
C64 C65 C66 C67 -0.3(6)
C65 C66 C67 C68 0.5(6)
C66 C67 C68 C48 179.0(3)
C66 C67 C68 C63 0.0(5)
C68 C48 C49 C50 67.8(4)
C68 C48 C49 C54 -110.6(3)
C68 C48 C69 C70 38.1(4)
C68 C48 C69 C74 -145.7(3)
C68 C63 C64 C65 0.7(5)
C69 C48 C49 C50 -60.6(4)
C69 C48 C49 C54 121.0(3)
C69 C48 C68 C63 -119.1(3)
C69 C48 C68 C67 61.8(4)
C69 C70 C71 C72 0.4(5)
C70 C69 C74 C73 0.2(5)
C70 C71 C72 C73 -0.8(5)
C70 C71 C72 C75 179.2(3)
C71 C72 C73 C74 0.9(5)
C72 C73 C74 C69 -0.6(6)
C74 C69 C70 C71 -0.1(5)
C75 C72 C73 C74 -179.0(3)
C77 C55 C56 C57 -60.3(5)
C77 C55 C56 C61 122.5(3)
C77 C78 C79 C80 0.4(5)
C78 C77 C82 C81 -0.1(5)
C78 C79 C80 C81 -1.6(5)
C78 C79 C80 C83 176.2(3)
C79 C80 C81 C82 1.9(5)
C80 C81 C82 C77 -1.1(5)
C82 C77 C78 C79 0.5(5)
C83 C80 C81 C82 -175.9(3)
C85 C62 C63 C64 -59.0(4)
C85 C62 C63 C68 122.7(3)
C85 C86 C87 C88 1.0(5)
C86 C85 C90 C89 1.9(5)
C86 C87 C88 C89 0.8(5)
C86 C87 C88 C91 -176.8(3)
C87 C88 C89 C90 -1.3(5)
C88 C89 C90 C85 -0.1(5)
C90 C85 C86 C87 -2.3(5)
C91 C88 C89 C90 176.4(3)

loop_
_smtbx_masks_void_nr
_smtbx_masks_void_average_x
_smtbx_masks_void_average_y
_smtbx_masks_void_average_z
_smtbx_masks_void_volume
_smtbx_masks_void_count_electrons
1 0.000 0.000 0.000 268.8 51.5
2 0.500 0.500 0.500 268.8 51.5
